data_4517205
loop_
_publ_author_name
'Botes, Delbert S.'
'Khorasani, Sanaz'
'Duminy, Welni'
'Levendis, Demetrius C.'
'Fernandes, Manuel A.'

_publ_section_title
;
 Supramolecular Inhibition of [4 + 2] Diels--Alder Reactions in
 Charge-Transfer Crystals
;
_journal_issue 1
_journal_name_full 'Crystal Growth &amp; Design'
_journal_page_first 291
_journal_paper_doi 10.1021/acs.cgd.9b01167
_journal_volume 20
_journal_year 2019
_chemical_formula_moiety 'C22 H14 N2 O4 S2, C16 H12'
_chemical_formula_sum 'C38 H26 N2 O4 S2'
_chemical_formula_weight 638.73
_space_group_crystal_system triclinic
_space_group_IT_number 2
_space_group_name_Hall '-P 1'
_space_group_name_H-M_alt 'P -1'
_atom_sites_solution_hydrogens geom
_atom_sites_solution_primary direct
_audit_creation_date 2019-08-21
_audit_creation_method
;
Olex2 1.2
(compiled 2018.05.29 svn.r3508 for OlexSys, GUI svn.r5506)
;
_cell_angle_alpha 101.818(2)
_cell_angle_beta 100.205(2)
_cell_angle_gamma 99.579(2)
_cell_formula_units_Z 2
_cell_length_a 7.3991(2)
_cell_length_b 12.6798(3)
_cell_length_c 17.2264(5)
_cell_measurement_reflns_used 4213
_cell_measurement_temperature 173(2)
_cell_measurement_theta_max 21.82
_cell_measurement_theta_min 2.31
_cell_volume 1522.03(7)
_computing_molecular_graphics 'Olex2 (Dolomanov et al., 2009)'
_computing_publication_material 'Olex2 (Dolomanov et al., 2009)'
_computing_structure_refinement 'ShelXL (Sheldrick, 2015)'
_computing_structure_solution 'ShelXS (Sheldrick, 2008)'
_diffrn_ambient_temperature 173.15
_diffrn_measured_fraction_theta_full 1.000
_diffrn_measured_fraction_theta_max 1.000
_diffrn_measurement_device_type 'Bruker APEX-II CCD'
_diffrn_measurement_method '\f and \w scans'
_diffrn_radiation_type MoK\a
_diffrn_radiation_wavelength 0.71073
_diffrn_reflns_av_R_equivalents 0.0926
_diffrn_reflns_av_unetI/netI 0.0920
_diffrn_reflns_Laue_measured_fraction_full 1.000
_diffrn_reflns_Laue_measured_fraction_max 1.000
_diffrn_reflns_limit_h_max 9
_diffrn_reflns_limit_h_min -9
_diffrn_reflns_limit_k_max 16
_diffrn_reflns_limit_k_min -16
_diffrn_reflns_limit_l_max 21
_diffrn_reflns_limit_l_min -21
_diffrn_reflns_number 36031
_diffrn_reflns_point_group_measured_fraction_full 1.000
_diffrn_reflns_point_group_measured_fraction_max 1.000
_diffrn_reflns_theta_full 25.242
_diffrn_reflns_theta_max 26.999
_diffrn_reflns_theta_min 1.678
_diffrn_standards_number 0
_exptl_absorpt_coefficient_mu 0.222
_exptl_absorpt_correction_type none
_exptl_crystal_colour red
_exptl_crystal_colour_primary red
_exptl_crystal_density_diffrn 1.394
_exptl_crystal_description needle
_exptl_crystal_F_000 664
_exptl_crystal_size_max 0.32
_exptl_crystal_size_mid 0.1
_exptl_crystal_size_min 0.025
_refine_diff_density_max 0.296
_refine_diff_density_min -0.315
_refine_diff_density_rms 0.051
_refine_ls_extinction_method none
_refine_ls_goodness_of_fit_ref 0.850
_refine_ls_hydrogen_treatment constr
_refine_ls_matrix_type full
_refine_ls_number_parameters 415
_refine_ls_number_reflns 6648
_refine_ls_number_restraints 0
_refine_ls_restrained_S_all 0.850
_refine_ls_R_factor_all 0.0915
_refine_ls_R_factor_gt 0.0397
_refine_ls_shift/su_max 0.001
_refine_ls_shift/su_mean 0.000
_refine_ls_structure_factor_coef Fsqd
_refine_ls_weighting_details 'w=1/[\s^2^(Fo^2^)+(0.0318P)^2^] where P=(Fo^2^+2Fc^2^)/3'
_refine_ls_weighting_scheme calc
_refine_ls_wR_factor_gt 0.0780
_refine_ls_wR_factor_ref 0.0887
_reflns_Friedel_coverage 0.000
_reflns_number_gt 3600
_reflns_number_total 6648
_reflns_threshold_expression 'I > 2\s(I)'
_cod_data_source_file Botes_CGD.cif
_cod_data_source_block 16db13_dbl9va_0s
_cod_depositor_comments 'Adding full bibliography for 4517199--4517212.cif.'
_cod_database_code 4517205
_shelx_shelxl_version_number 2018/3
_shelx_space_group_comment
;
The symmetry employed for this shelxl refinement is uniquely defined
by the following loop, which should always be used as a source of
symmetry information in preference to the above space-group names.
They are only intended as comments.
;
_shelx_estimated_absorpt_t_max 0.994
_shelx_estimated_absorpt_t_min 0.932
_olex2_refinement_description
;
1. Fixed Uiso
 At 1.2 times of:
  All C(H) groups, All C(H,H) groups
2.a Secondary CH2 refined with riding coordinates:
 C9(H9A,H9B), C16(H16A,H16B)
2.b Aromatic/amide H refined with riding coordinates:
 C11(H11), C12(H12), C13(H13), C14(H14), C15(H15), C18(H18), C19(H19),
 C20(H20), C21(H21), C22(H22), C25(H25), C26(H26), C27(H27), C28(H28), C30(H30),
  C32(H32), C33(H33), C34(H34), C35(H35), C37(H37)
2.c X=CH2 refined with riding coordinates:
 C38(H38A,H38B)
;
_olex2_submission_special_instructions 'No special instructions were received'

loop_
_space_group_symop_operation_xyz
'x, y, z'
'-x, -y, -z'

loop_
_atom_site_label
_atom_site_type_symbol
_atom_site_fract_x
_atom_site_fract_y
_atom_site_fract_z
_atom_site_U_iso_or_equiv
_atom_site_adp_type
_atom_site_occupancy
_atom_site_site_symmetry_order
_atom_site_calc_flag
_atom_site_refinement_flags_posn
C1 C 0.5298(3) 0.35400(17) 0.26385(12) 0.0237(5) Uani 1 1 d .
C2 C 0.4300(3) 0.24503(18) 0.27154(13) 0.0264(5) Uani 1 1 d .
C3 C 0.5242(3) 0.36190(17) 0.39779(13) 0.0268(5) Uani 1 1 d .
C4 C 0.5832(3) 0.42349(16) 0.33750(11) 0.0221(5) Uani 1 1 d .
C5 C 0.6899(3) 0.50337(17) 0.20156(12) 0.0254(5) Uani 1 1 d .
C6 C 0.7564(3) 0.56212(18) 0.14101(12) 0.0273(5) Uani 1 1 d .
C7 C 0.8457(3) 0.68168(18) 0.26666(12) 0.0254(5) Uani 1 1 d .
C8 C 0.7430(3) 0.57373(17) 0.27527(11) 0.0250(5) Uani 1 1 d .
C9 C 0.3518(3) 0.16858(17) 0.38811(13) 0.0316(5) Uani 1 1 d .
H9A H 0.239090 0.120578 0.349296 0.038 Uiso 1 1 calc R
H9B H 0.312857 0.200585 0.438344 0.038 Uiso 1 1 calc R
C10 C 0.4940(3) 0.09970(16) 0.40802(12) 0.0240(5) Uani 1 1 d .
C11 C 0.5004(3) 0.00488(17) 0.35258(12) 0.0275(5) Uani 1 1 d .
H11 H 0.412477 -0.018393 0.301854 0.033 Uiso 1 1 calc R
C12 C 0.6339(3) -0.05596(17) 0.37072(13) 0.0298(5) Uani 1 1 d .
H12 H 0.638597 -0.120247 0.332166 0.036 Uiso 1 1 calc R
C13 C 0.7603(3) -0.02351(18) 0.44465(13) 0.0329(6) Uani 1 1 d .
H13 H 0.851335 -0.065724 0.457154 0.040 Uiso 1 1 calc R
C14 C 0.7545(3) 0.07084(18) 0.50083(13) 0.0332(6) Uani 1 1 d .
H14 H 0.841294 0.093151 0.551850 0.040 Uiso 1 1 calc R
C15 C 0.6228(3) 0.13202(17) 0.48242(12) 0.0292(5) Uani 1 1 d .
H15 H 0.619639 0.196860 0.520792 0.035 Uiso 1 1 calc R
C16 C 0.9236(3) 0.75546(17) 0.14789(12) 0.0307(5) Uani 1 1 d .
H16A H 0.966152 0.722055 0.099005 0.037 Uiso 1 1 calc R
H16B H 1.034124 0.805166 0.187042 0.037 Uiso 1 1 calc R
C17 C 0.7809(3) 0.82180(17) 0.12429(12) 0.0245(5) Uani 1 1 d .
C18 C 0.6555(3) 0.78653(17) 0.04930(12) 0.0309(5) Uani 1 1 d .
H18 H 0.664082 0.722311 0.011674 0.037 Uiso 1 1 calc R
C19 C 0.5187(3) 0.84407(18) 0.02906(13) 0.0366(6) Uani 1 1 d .
H19 H 0.434291 0.819541 -0.022539 0.044 Uiso 1 1 calc R
C20 C 0.5038(3) 0.93718(18) 0.08340(13) 0.0340(6) Uani 1 1 d .
H20 H 0.407856 0.975752 0.069721 0.041 Uiso 1 1 calc R
C21 C 0.6296(3) 0.97394(17) 0.15793(13) 0.0327(6) Uani 1 1 d .
H21 H 0.621135 1.038526 0.195199 0.039 Uiso 1 1 calc R
C22 C 0.7675(3) 0.91661(17) 0.17812(13) 0.0302(5) Uani 1 1 d .
H22 H 0.853800 0.942305 0.229214 0.036 Uiso 1 1 calc R
N1 N 0.4266(2) 0.25764(14) 0.35287(10) 0.0269(4) Uani 1 1 d .
N2 N 0.8473(2) 0.66793(14) 0.18455(10) 0.0266(4) Uani 1 1 d .
O1 O 0.3677(2) 0.16193(12) 0.21801(8) 0.0335(4) Uani 1 1 d .
O2 O 0.5576(2) 0.39401(11) 0.47084(8) 0.0320(4) Uani 1 1 d .
O3 O 0.7338(2) 0.52483(12) 0.06887(8) 0.0334(4) Uani 1 1 d .
O4 O 0.9129(2) 0.76472(12) 0.31983(8) 0.0331(4) Uani 1 1 d .
S1 S 0.56103(8) 0.36895(4) 0.16845(3) 0.02770(15) Uani 1 1 d .
S2 S 0.70474(8) 0.56051(4) 0.37003(3) 0.02635(15) Uani 1 1 d .
C23 C 0.0610(3) 0.37819(17) 0.18494(12) 0.0254(5) Uani 1 1 d .
C24 C 0.1607(3) 0.48418(17) 0.18717(11) 0.0217(5) Uani 1 1 d .
C25 C 0.2050(3) 0.51431(18) 0.11648(12) 0.0268(5) Uani 1 1 d .
H25 H 0.163608 0.462213 0.065445 0.032 Uiso 1 1 calc R
C26 C 0.3052(3) 0.61594(18) 0.12050(12) 0.0289(5) Uani 1 1 d .
H26 H 0.334267 0.633407 0.072460 0.035 Uiso 1 1 calc R
C27 C 0.3670(3) 0.69625(18) 0.19521(13) 0.0295(5) Uani 1 1 d .
H27 H 0.435046 0.767481 0.196958 0.035 Uiso 1 1 calc R
C28 C 0.3288(3) 0.67135(17) 0.26446(12) 0.0256(5) Uani 1 1 d .
H28 H 0.370329 0.725676 0.314412 0.031 Uiso 1 1 calc R
C29 C 0.2271(3) 0.56470(16) 0.26320(12) 0.0225(5) Uani 1 1 d .
C30 C 0.1938(3) 0.53657(17) 0.33403(12) 0.0260(5) Uani 1 1 d .
H30 H 0.237130 0.590183 0.384292 0.031 Uiso 1 1 calc R
C31 C 0.0986(3) 0.43186(16) 0.33318(11) 0.0214(5) Uani 1 1 d .
C32 C 0.0669(3) 0.40460(17) 0.40666(12) 0.0259(5) Uani 1 1 d .
H32 H 0.113365 0.458122 0.456829 0.031 Uiso 1 1 calc R
C33 C -0.0292(3) 0.30291(18) 0.40582(12) 0.0293(5) Uani 1 1 d .
H33 H -0.048196 0.285518 0.455248 0.035 Uiso 1 1 calc R
C34 C -0.1006(3) 0.22323(18) 0.33143(13) 0.0298(5) Uani 1 1 d .
H34 H -0.168584 0.152614 0.331179 0.036 Uiso 1 1 calc R
C35 C -0.0733(3) 0.24634(17) 0.25996(12) 0.0260(5) Uani 1 1 d .
H35 H -0.123544 0.191567 0.210657 0.031 Uiso 1 1 calc R
C36 C 0.0290(3) 0.35075(16) 0.25761(12) 0.0217(5) Uani 1 1 d .
C37 C -0.0183(3) 0.29969(18) 0.10336(13) 0.0343(6) Uani 1 1 d .
H37 H -0.097711 0.324982 0.064741 0.041 Uiso 1 1 calc R
C38 C 0.0099(3) 0.2013(2) 0.07991(14) 0.0470(7) Uani 1 1 d .
H38A H 0.088181 0.171852 0.116096 0.056 Uiso 1 1 calc R
H38B H -0.047717 0.158424 0.026503 0.056 Uiso 1 1 calc R

loop_
_atom_site_aniso_label
_atom_site_aniso_U_11
_atom_site_aniso_U_22
_atom_site_aniso_U_33
_atom_site_aniso_U_23
_atom_site_aniso_U_13
_atom_site_aniso_U_12
C1 0.0219(12) 0.0259(13) 0.0240(12) 0.0070(10) 0.0015(9) 0.0097(10)
C2 0.0237(12) 0.0272(13) 0.0285(13) 0.0058(11) 0.0024(10) 0.0110(10)
C3 0.0258(13) 0.0261(13) 0.0304(13) 0.0061(11) 0.0052(10) 0.0127(11)
C4 0.0223(12) 0.0235(12) 0.0214(11) 0.0052(10) 0.0030(9) 0.0094(10)
C5 0.0272(13) 0.0266(13) 0.0231(12) 0.0058(10) 0.0048(10) 0.0083(10)
C6 0.0255(13) 0.0346(14) 0.0240(12) 0.0080(11) 0.0041(10) 0.0130(11)
C7 0.0242(12) 0.0294(13) 0.0258(12) 0.0095(11) 0.0035(10) 0.0134(11)
C8 0.0286(13) 0.0259(13) 0.0215(12) 0.0062(10) 0.0043(9) 0.0094(10)
C9 0.0300(13) 0.0301(14) 0.0379(13) 0.0126(11) 0.0117(11) 0.0056(11)
C10 0.0233(12) 0.0228(12) 0.0279(12) 0.0094(10) 0.0105(10) 0.0011(10)
C11 0.0256(13) 0.0284(13) 0.0266(12) 0.0066(10) 0.0057(10) 0.0007(10)
C12 0.0286(13) 0.0247(13) 0.0362(13) 0.0055(11) 0.0122(11) 0.0026(11)
C13 0.0258(13) 0.0314(14) 0.0465(15) 0.0152(12) 0.0115(11) 0.0085(11)
C14 0.0269(13) 0.0394(15) 0.0305(13) 0.0124(11) 0.0005(10) 0.0006(11)
C15 0.0329(14) 0.0261(13) 0.0272(12) 0.0043(10) 0.0111(10) 0.0003(11)
C16 0.0292(13) 0.0343(14) 0.0323(13) 0.0136(11) 0.0099(10) 0.0069(11)
C17 0.0268(13) 0.0262(13) 0.0242(12) 0.0120(10) 0.0095(10) 0.0045(10)
C18 0.0403(15) 0.0266(13) 0.0250(12) 0.0043(10) 0.0073(10) 0.0067(11)
C19 0.0421(15) 0.0359(15) 0.0288(13) 0.0101(11) -0.0013(11) 0.0071(12)
C20 0.0350(14) 0.0336(14) 0.0389(14) 0.0175(12) 0.0080(11) 0.0115(11)
C21 0.0419(15) 0.0220(13) 0.0344(14) 0.0057(11) 0.0129(11) 0.0045(11)
C22 0.0312(14) 0.0281(13) 0.0276(12) 0.0070(10) 0.0036(10) -0.0013(11)
N1 0.0312(11) 0.0250(11) 0.0248(10) 0.0080(8) 0.0049(8) 0.0056(9)
N2 0.0316(11) 0.0264(11) 0.0233(10) 0.0077(8) 0.0063(8) 0.0083(9)
O1 0.0343(9) 0.0281(9) 0.0321(9) 0.0009(7) -0.0004(7) 0.0057(7)
O2 0.0411(10) 0.0340(9) 0.0210(8) 0.0055(7) 0.0076(7) 0.0092(8)
O3 0.0395(10) 0.0428(10) 0.0194(8) 0.0069(7) 0.0075(7) 0.0127(8)
O4 0.0381(10) 0.0257(9) 0.0311(9) 0.0017(7) 0.0036(7) 0.0053(7)
S1 0.0300(3) 0.0310(3) 0.0190(3) 0.0013(2) 0.0027(2) 0.0064(3)
S2 0.0321(3) 0.0267(3) 0.0181(3) 0.0022(2) 0.0032(2) 0.0067(3)
C23 0.0228(12) 0.0265(13) 0.0245(12) 0.0030(10) 0.0031(9) 0.0050(10)
C24 0.0188(11) 0.0259(12) 0.0215(11) 0.0074(9) 0.0051(9) 0.0046(10)
C25 0.0250(12) 0.0328(14) 0.0230(12) 0.0069(10) 0.0059(9) 0.0066(11)
C26 0.0272(13) 0.0353(14) 0.0301(13) 0.0156(11) 0.0115(10) 0.0072(11)
C27 0.0257(13) 0.0246(13) 0.0399(14) 0.0125(11) 0.0095(10) 0.0016(10)
C28 0.0242(12) 0.0240(13) 0.0258(12) 0.0029(10) 0.0027(9) 0.0037(10)
C29 0.0199(12) 0.0226(12) 0.0243(11) 0.0054(10) 0.0050(9) 0.0025(10)
C30 0.0247(12) 0.0269(13) 0.0236(12) 0.0010(10) 0.0048(9) 0.0045(10)
C31 0.0187(11) 0.0225(12) 0.0225(11) 0.0053(9) 0.0043(9) 0.0034(10)
C32 0.0235(12) 0.0319(13) 0.0229(12) 0.0061(10) 0.0058(9) 0.0071(10)
C33 0.0275(13) 0.0374(14) 0.0279(13) 0.0164(11) 0.0089(10) 0.0065(11)
C34 0.0243(13) 0.0278(13) 0.0393(14) 0.0131(11) 0.0089(10) 0.0028(11)
C35 0.0222(12) 0.0250(13) 0.0280(12) 0.0030(10) 0.0034(10) 0.0034(10)
C36 0.0196(12) 0.0200(12) 0.0246(11) 0.0054(9) 0.0044(9) 0.0023(9)
C37 0.0345(14) 0.0305(14) 0.0328(13) 0.0033(11) 0.0091(11) -0.0037(11)
C38 0.0399(16) 0.0518(18) 0.0396(15) -0.0038(13) 0.0050(12) 0.0052(13)

loop_
_atom_type_symbol
_atom_type_description
_atom_type_scat_dispersion_real
_atom_type_scat_dispersion_imag
_atom_type_scat_source
C C 0.0033 0.0016 'International Tables Vol C Tables 4.2.6.8 and 6.1.1.4'
H H 0.0000 0.0000 'International Tables Vol C Tables 4.2.6.8 and 6.1.1.4'
N N 0.0061 0.0033 'International Tables Vol C Tables 4.2.6.8 and 6.1.1.4'
O O 0.0106 0.0060 'International Tables Vol C Tables 4.2.6.8 and 6.1.1.4'
S S 0.1246 0.1234 'International Tables Vol C Tables 4.2.6.8 and 6.1.1.4'

loop_
_geom_angle_atom_site_label_1
_geom_angle_atom_site_label_2
_geom_angle_atom_site_label_3
_geom_angle
C2 C1 S1 118.98(15)
C4 C1 C2 108.94(18)
C4 C1 S1 132.05(17)
N1 C2 C1 106.07(17)
O1 C2 C1 127.26(19)
O1 C2 N1 126.7(2)
N1 C3 C4 106.24(17)
O2 C3 C4 127.7(2)
O2 C3 N1 126.0(2)
C1 C4 C3 107.75(18)
C1 C4 S2 131.84(17)
C3 C4 S2 120.39(14)
C6 C5 S1 119.62(15)
C8 C5 C6 108.14(18)
C8 C5 S1 132.20(17)
N2 C6 C5 106.31(17)
O3 C6 C5 126.8(2)
O3 C6 N2 126.9(2)
N2 C7 C8 106.18(17)
O4 C7 C8 127.36(19)
O4 C7 N2 126.5(2)
C5 C8 C7 108.51(18)
C5 C8 S2 131.82(17)
C7 C8 S2 119.62(15)
H9A C9 H9B 107.9
C10 C9 H9A 109.2
C10 C9 H9B 109.2
N1 C9 H9A 109.2
N1 C9 H9B 109.2
N1 C9 C10 112.26(17)
C11 C10 C9 120.93(19)
C11 C10 C15 119.0(2)
C15 C10 C9 120.03(19)
C10 C11 H11 119.8
C12 C11 C10 120.4(2)
C12 C11 H11 119.8
C11 C12 H12 119.9
C13 C12 C11 120.1(2)
C13 C12 H12 119.9
C12 C13 H13 120.0
C12 C13 C14 120.0(2)
C14 C13 H13 120.0
C13 C14 H14 120.1
C15 C14 C13 119.8(2)
C15 C14 H14 120.1
C10 C15 H15 119.7
C14 C15 C10 120.6(2)
C14 C15 H15 119.7
H16A C16 H16B 107.9
C17 C16 H16A 109.2
C17 C16 H16B 109.2
N2 C16 H16A 109.2
N2 C16 H16B 109.2
N2 C16 C17 112.17(17)
C18 C17 C16 120.30(19)
C18 C17 C22 118.9(2)
C22 C17 C16 120.74(19)
C17 C18 H18 119.8
C19 C18 C17 120.5(2)
C19 C18 H18 119.8
C18 C19 H19 119.8
C18 C19 C20 120.4(2)
C20 C19 H19 119.8
C19 C20 H20 120.2
C19 C20 C21 119.6(2)
C21 C20 H20 120.2
C20 C21 H21 120.0
C22 C21 C20 120.0(2)
C22 C21 H21 120.0
C17 C22 H22 119.7
C21 C22 C17 120.6(2)
C21 C22 H22 119.7
C2 N1 C3 110.83(17)
C2 N1 C9 124.23(17)
C3 N1 C9 124.49(17)
C6 N2 C7 110.86(17)
C6 N2 C16 124.33(16)
C7 N2 C16 124.69(17)
C5 S1 C1 96.00(10)
C8 S2 C4 96.00(10)
C24 C23 C36 120.15(18)
C24 C23 C37 117.85(18)
C36 C23 C37 121.90(19)
C23 C24 C25 122.44(19)
C23 C24 C29 119.84(18)
C25 C24 C29 117.69(18)
C24 C25 H25 119.3
C26 C25 C24 121.4(2)
C26 C25 H25 119.3
C25 C26 H26 119.5
C25 C26 C27 121.0(2)
C27 C26 H26 119.5
C26 C27 H27 120.0
C28 C27 C26 119.9(2)
C28 C27 H27 120.0
C27 C28 H28 119.5
C27 C28 C29 120.94(19)
C29 C28 H28 119.5
C28 C29 C24 119.12(18)
C30 C29 C24 119.29(19)
C30 C29 C28 121.58(19)
C29 C30 H30 119.2
C29 C30 C31 121.66(19)
C31 C30 H30 119.2
C30 C31 C32 120.72(18)
C30 C31 C36 119.84(18)
C32 C31 C36 119.44(18)
C31 C32 H32 119.6
C33 C32 C31 120.84(19)
C33 C32 H32 119.6
C32 C33 H33 120.0
C32 C33 C34 119.97(19)
C34 C33 H33 120.0
C33 C34 H34 119.6
C35 C34 C33 120.9(2)
C35 C34 H34 119.6
C34 C35 H35 119.3
C34 C35 C36 121.43(19)
C36 C35 H35 119.3
C23 C36 C31 119.21(18)
C23 C36 C35 123.33(18)
C35 C36 C31 117.45(18)
C23 C37 H37 116.5
C38 C37 C23 127.0(2)
C38 C37 H37 116.5
C37 C38 H38A 120.0
C37 C38 H38B 120.0
H38A C38 H38B 120.0

loop_
_geom_bond_atom_site_label_1
_geom_bond_atom_site_label_2
_geom_bond_distance
C1 C2 1.497(3)
C1 C4 1.338(3)
C1 S1 1.743(2)
C2 N1 1.382(2)
C2 O1 1.209(2)
C3 C4 1.503(3)
C3 N1 1.390(2)
C3 O2 1.207(2)
C4 S2 1.745(2)
C5 C6 1.505(3)
C5 C8 1.344(3)
C5 S1 1.734(2)
C6 N2 1.387(3)
C6 O3 1.206(2)
C7 C8 1.500(3)
C7 N2 1.392(2)
C7 O4 1.210(2)
C8 S2 1.7414(19)
C9 H9A 0.9900
C9 H9B 0.9900
C9 C10 1.512(3)
C9 N1 1.464(2)
C10 C11 1.387(3)
C10 C15 1.393(3)
C11 H11 0.9500
C11 C12 1.383(3)
C12 H12 0.9500
C12 C13 1.379(3)
C13 H13 0.9500
C13 C14 1.388(3)
C14 H14 0.9500
C14 C15 1.377(3)
C15 H15 0.9500
C16 H16A 0.9900
C16 H16B 0.9900
C16 C17 1.507(3)
C16 N2 1.467(2)
C17 C18 1.389(3)
C17 C22 1.389(3)
C18 H18 0.9500
C18 C19 1.380(3)
C19 H19 0.9500
C19 C20 1.382(3)
C20 H20 0.9500
C20 C21 1.385(3)
C21 H21 0.9500
C21 C22 1.384(3)
C22 H22 0.9500
C23 C24 1.411(3)
C23 C36 1.414(3)
C23 C37 1.500(3)
C24 C25 1.424(3)
C24 C29 1.434(3)
C25 H25 0.9500
C25 C26 1.357(3)
C26 H26 0.9500
C26 C27 1.415(3)
C27 H27 0.9500
C27 C28 1.359(3)
C28 H28 0.9500
C28 C29 1.428(3)
C29 C30 1.390(3)
C30 H30 0.9500
C30 C31 1.391(3)
C31 C32 1.426(3)
C31 C36 1.434(3)
C32 H32 0.9500
C32 C33 1.361(3)
C33 H33 0.9500
C33 C34 1.412(3)
C34 H34 0.9500
C34 C35 1.363(3)
C35 H35 0.9500
C35 C36 1.423(3)
C37 H37 0.9500
C37 C38 1.294(3)
C38 H38A 0.9500
C38 H38B 0.9500

loop_
_geom_torsion_atom_site_label_1
_geom_torsion_atom_site_label_2
_geom_torsion_atom_site_label_3
_geom_torsion_atom_site_label_4
_geom_torsion
C1 C2 N1 C3 -3.5(2)
C1 C2 N1 C9 -176.10(17)
C1 C4 S2 C8 -2.9(2)
C2 C1 C4 C3 1.2(2)
C2 C1 C4 S2 179.54(16)
C2 C1 S1 C5 -176.86(16)
C3 C4 S2 C8 175.25(16)
C4 C1 C2 N1 1.3(2)
C4 C1 C2 O1 -177.5(2)
C4 C1 S1 C5 1.3(2)
C4 C3 N1 C2 4.3(2)
C4 C3 N1 C9 176.82(17)
C5 C6 N2 C7 0.3(2)
C5 C6 N2 C16 -175.90(17)
C5 C8 S2 C4 2.4(2)
C6 C5 C8 C7 0.2(2)
C6 C5 C8 S2 177.44(16)
C6 C5 S1 C1 -179.22(16)
C7 C8 S2 C4 179.34(16)
C8 C5 C6 N2 -0.3(2)
C8 C5 C6 O3 -179.8(2)
C8 C5 S1 C1 -1.8(2)
C8 C7 N2 C6 -0.2(2)
C8 C7 N2 C16 176.01(17)
C9 C10 C11 C12 178.43(18)
C9 C10 C15 C14 -179.10(19)
C10 C9 N1 C2 83.4(2)
C10 C9 N1 C3 -88.1(2)
C10 C11 C12 C13 0.9(3)
C11 C10 C15 C14 -0.1(3)
C11 C12 C13 C14 -0.5(3)
C12 C13 C14 C15 -0.2(3)
C13 C14 C15 C10 0.5(3)
C15 C10 C11 C12 -0.6(3)
C16 C17 C18 C19 176.79(19)
C16 C17 C22 C21 -176.43(19)
C17 C16 N2 C6 89.3(2)
C17 C16 N2 C7 -86.4(2)
C17 C18 C19 C20 -0.5(3)
C18 C17 C22 C21 1.1(3)
C18 C19 C20 C21 1.3(3)
C19 C20 C21 C22 -0.9(3)
C20 C21 C22 C17 -0.3(3)
C22 C17 C18 C19 -0.7(3)
N1 C3 C4 C1 -3.4(2)
N1 C3 C4 S2 178.11(14)
N1 C9 C10 C11 -93.0(2)
N1 C9 C10 C15 86.0(2)
N2 C7 C8 C5 0.0(2)
N2 C7 C8 S2 -177.65(13)
N2 C16 C17 C18 -85.9(2)
N2 C16 C17 C22 91.6(2)
O1 C2 N1 C3 175.3(2)
O1 C2 N1 C9 2.7(3)
O2 C3 C4 C1 174.9(2)
O2 C3 C4 S2 -3.6(3)
O2 C3 N1 C2 -174.0(2)
O2 C3 N1 C9 -1.5(3)
O3 C6 N2 C7 179.8(2)
O3 C6 N2 C16 3.6(3)
O4 C7 C8 C5 179.4(2)
O4 C7 C8 S2 1.8(3)
O4 C7 N2 C6 -179.6(2)
O4 C7 N2 C16 -3.4(3)
S1 C1 C2 N1 179.89(13)
S1 C1 C2 O1 1.1(3)
S1 C1 C4 C3 -177.09(16)
S1 C1 C4 S2 1.2(3)
S1 C5 C6 N2 177.63(14)
S1 C5 C6 O3 -1.8(3)
S1 C5 C8 C7 -177.39(16)
S1 C5 C8 S2 -0.2(3)
C23 C24 C25 C26 -178.3(2)
C23 C24 C29 C28 179.64(19)
C23 C24 C29 C30 0.7(3)
C24 C23 C36 C31 0.1(3)
C24 C23 C36 C35 178.81(19)
C24 C23 C37 C38 125.4(3)
C24 C25 C26 C27 -0.9(3)
C24 C29 C30 C31 0.4(3)
C25 C24 C29 C28 1.8(3)
C25 C24 C29 C30 -177.15(18)
C25 C26 C27 C28 1.1(3)
C26 C27 C28 C29 0.2(3)
C27 C28 C29 C24 -1.6(3)
C27 C28 C29 C30 177.3(2)
C28 C29 C30 C31 -178.47(19)
C29 C24 C25 C26 -0.6(3)
C29 C30 C31 C32 179.66(19)
C29 C30 C31 C36 -1.3(3)
C30 C31 C32 C33 178.8(2)
C30 C31 C36 C23 1.0(3)
C30 C31 C36 C35 -177.77(19)
C31 C32 C33 C34 -0.7(3)
C32 C31 C36 C23 -179.95(18)
C32 C31 C36 C35 1.3(3)
C32 C33 C34 C35 0.6(3)
C33 C34 C35 C36 0.5(3)
C34 C35 C36 C23 179.9(2)
C34 C35 C36 C31 -1.4(3)
C36 C23 C24 C25 176.76(19)
C36 C23 C24 C29 -1.0(3)
C36 C23 C37 C38 -58.3(3)
C36 C31 C32 C33 -0.3(3)
C37 C23 C24 C25 -6.8(3)
C37 C23 C24 C29 175.44(18)
C37 C23 C36 C31 -176.12(19)
C37 C23 C36 C35 2.5(3)
